data_7214531
loop_
_publ_author_name
'Mehlana, Gift'
'Ramon, Ga\"elle'
'Bourne, Susan A.'

_publ_section_title
;
 Methanol mediated crystal transformations in a solvatochromic metal
 organic framework constructed from Co(ii) and 4-(4-pyridyl) benzoate
;
_journal_issue 45
_journal_name_full CrystEngComm
_journal_page_first 9521
_journal_paper_doi 10.1039/c3ce41064a
_journal_volume 15
_journal_year 2013
_chemical_formula_sum 'C26.5 H27.75 Co N2 O7.38'
_chemical_formula_weight 551.19
_chemical_name_systematic
;
?
;
_space_group_IT_number 90
_symmetry_cell_setting tetragonal
_symmetry_space_group_name_Hall 'P 4ab 2ab'
_symmetry_space_group_name_H-M 'P 4 21 2'
_atom_sites_solution_hydrogens geom
_atom_sites_solution_primary direct
_atom_sites_solution_secondary difmap
_audit_creation_method SHELXL-97
_cell_angle_alpha 90.00
_cell_angle_beta 90.00
_cell_angle_gamma 90.00
_cell_formula_units_Z 8
_cell_length_a 22.6591(11)
_cell_length_b 22.6591(11)
_cell_length_c 12.7035(12)
_cell_measurement_temperature 173(2)
_cell_volume 6522.4(8)
_computing_structure_refinement 'SHELXL-97 (Sheldrick, 1997)'
_computing_structure_solution 'SHELXS-97 (Sheldrick, 1990)'
_diffrn_ambient_temperature 173(2)
_diffrn_measured_fraction_theta_full 0.997
_diffrn_measured_fraction_theta_max 0.997
_diffrn_radiation_monochromator graphite
_diffrn_radiation_source 'fine-focus sealed tube'
_diffrn_radiation_type MoK\a
_diffrn_radiation_wavelength 0.71073
_diffrn_reflns_av_R_equivalents 0.0557
_diffrn_reflns_av_sigmaI/netI 0.0415
_diffrn_reflns_limit_h_max 30
_diffrn_reflns_limit_h_min -30
_diffrn_reflns_limit_k_max 30
_diffrn_reflns_limit_k_min -25
_diffrn_reflns_limit_l_max 16
_diffrn_reflns_limit_l_min -16
_diffrn_reflns_number 43343
_diffrn_reflns_theta_full 28.32
_diffrn_reflns_theta_max 28.32
_diffrn_reflns_theta_min 1.60
_exptl_absorpt_coefficient_mu 0.566
_exptl_absorpt_correction_T_max 0.8953
_exptl_absorpt_correction_T_min 0.8857
_exptl_absorpt_correction_type multi-scan
_exptl_absorpt_process_details SADABS
_exptl_crystal_colour purple
_exptl_crystal_density_diffrn 1.123
_exptl_crystal_density_method 'not measured'
_exptl_crystal_F_000 2294
_exptl_crystal_size_max 0.22
_exptl_crystal_size_mid 0.21
_exptl_crystal_size_min 0.20
_refine_diff_density_max 1.063
_refine_diff_density_min -1.208
_refine_diff_density_rms 0.147
_refine_ls_abs_structure_details 'Flack H D (1983), Acta Cryst. A39, 876-881'
_refine_ls_abs_structure_Flack 0.00
_refine_ls_extinction_method none
_refine_ls_goodness_of_fit_ref 1.051
_refine_ls_hydrogen_treatment mixed
_refine_ls_matrix_type full
_refine_ls_number_parameters 319
_refine_ls_number_reflns 8130
_refine_ls_number_restraints 1
_refine_ls_restrained_S_all 1.051
_refine_ls_R_factor_all 0.0909
_refine_ls_R_factor_gt 0.0666
_refine_ls_shift/su_max 0.000
_refine_ls_shift/su_mean 0.000
_refine_ls_structure_factor_coef Fsqd
_refine_ls_weighting_details 'calc w=1/[\s^2^(Fo^2^)+(0.1429P)^2^+6.5693P] where P=(Fo^2^+2Fc^2^)/3'
_refine_ls_weighting_scheme calc
_refine_ls_wR_factor_gt 0.2142
_refine_ls_wR_factor_ref 0.2347
_reflns_number_gt 6087
_reflns_number_total 8130
_reflns_threshold_expression >2sigma(I)
_cod_data_source_file c3ce41064a.txt
_cod_data_source_block c:\gift\struct~2\copyof~1\44co1m3
_cod_original_sg_symbol_H-M P4212
_cod_original_formula_sum 'C26.50 H27.75 Co N2 O7.38'
_cod_database_code 7214531

loop_
_symmetry_equiv_pos_as_xyz
'x, y, z'
'-y+1/2, x+1/2, z'
'-x, -y, z'
'y+1/2, -x+1/2, z'
'x+1/2, -y+1/2, -z'
'-x+1/2, y+1/2, -z'
'y, x, -z'
'-y, -x, -z'

loop_
_atom_site_label
_atom_site_type_symbol
_atom_site_fract_x
_atom_site_fract_y
_atom_site_fract_z
_atom_site_U_iso_or_equiv
_atom_site_adp_type
_atom_site_occupancy
_atom_site_symmetry_multiplicity
_atom_site_calc_flag
_atom_site_refinement_flags
_atom_site_disorder_assembly
_atom_site_disorder_group
Co1 Co 0.25688(2) 0.26245(2) 0.24712(4) 0.02489(17) Uani 1 1 d . . .
O15B O 0.28321(16) 0.31553(14) 0.1260(2) 0.0322(7) Uani 1 1 d . . .
O14A O 0.20525(14) 0.24737(17) 0.3771(2) 0.0352(7) Uani 1 1 d . . .
O15A O 0.16078(14) 0.29198(16) 0.2454(3) 0.0389(7) Uani 1 1 d . . .
C13A C 0.1598(2) 0.2719(2) 0.3371(3) 0.0304(9) Uani 1 1 d . . .
N1A N -0.16428(16) 0.26085(19) 0.6832(3) 0.0294(8) Uani 1 1 d . . .
O14B O 0.27737(18) 0.36030(15) 0.2789(3) 0.0374(8) Uani 1 1 d . . .
C10A C 0.1044(2) 0.2762(2) 0.4024(3) 0.0316(10) Uani 1 1 d . . .
N1B N 0.26044(18) 0.68707(17) -0.1604(3) 0.0289(8) Uani 1 1 d . . .
C10B C 0.2889(2) 0.4200(2) 0.1246(3) 0.0320(10) Uani 1 1 d . . .
C7A C 0.0002(2) 0.2768(2) 0.5182(3) 0.0339(10) Uani 1 1 d . . .
C9A C 0.1016(2) 0.2464(2) 0.4986(4) 0.0392(11) Uani 1 1 d . . .
H9A H 0.1351 0.2259 0.5246 0.047 Uiso 1 1 calc R . .
C13B C 0.2839(2) 0.3624(2) 0.1793(3) 0.0293(9) Uani 1 1 d . . .
C7B C 0.2862(3) 0.5279(2) 0.0162(4) 0.0361(11) Uani 1 1 d . . .
C4B C 0.2788(2) 0.5843(2) -0.0429(3) 0.0337(10) Uani 1 1 d . . .
C3A C -0.0568(2) 0.2741(2) 0.5762(4) 0.0327(10) Uani 1 1 d . . .
C4A C -0.1100(2) 0.2737(2) 0.5228(3) 0.0341(11) Uani 1 1 d . . .
H4A H -0.1107 0.2780 0.4484 0.041 Uiso 1 1 calc R . .
C5B C 0.2429(2) 0.6291(2) -0.0055(4) 0.0344(10) Uani 1 1 d . . .
H5B H 0.2242 0.6255 0.0611 0.041 Uiso 1 1 calc R . .
C8A C 0.0496(2) 0.2471(3) 0.5556(4) 0.0405(12) Uani 1 1 d . . .
H8A H 0.0476 0.2271 0.6212 0.049 Uiso 1 1 calc R . .
C8B C 0.2976(3) 0.4744(2) -0.0361(4) 0.0395(12) Uani 1 1 d . . .
H8B H 0.3046 0.4748 -0.1098 0.047 Uiso 1 1 calc R . .
C2B C 0.2959(2) 0.6443(2) -0.1952(3) 0.0347(11) Uani 1 1 d . . .
H2B H 0.3144 0.6492 -0.2617 0.042 Uiso 1 1 calc R . .
C6A C -0.1623(2) 0.2670(2) 0.5785(4) 0.0327(10) Uani 1 1 d . . .
H6A H -0.1984 0.2668 0.5405 0.039 Uiso 1 1 calc R . .
C11A C 0.0562(2) 0.3071(2) 0.3666(4) 0.0370(11) Uani 1 1 d . . .
H11A H 0.0584 0.3281 0.3020 0.044 Uiso 1 1 calc R . .
C6B C 0.2348(2) 0.6789(2) -0.0654(4) 0.0324(10) Uani 1 1 d . . .
H6B H 0.2098 0.7091 -0.0388 0.039 Uiso 1 1 calc R . .
C2A C -0.1127(2) 0.2638(3) 0.7354(4) 0.0428(12) Uani 1 1 d . . .
H2A H -0.1134 0.2616 0.8100 0.051 Uiso 1 1 calc R . .
C25 C -0.0590(2) 0.2698(3) 0.6859(4) 0.0455(14) Uani 1 1 d . . .
H25 H -0.0237 0.2710 0.7261 0.055 Uiso 1 1 calc R . .
C12A C 0.0045(2) 0.3077(3) 0.4245(4) 0.0390(11) Uani 1 1 d . . .
H12A H -0.0285 0.3295 0.3997 0.047 Uiso 1 1 calc R . .
C11B C 0.2803(3) 0.4730(2) 0.1787(4) 0.0409(12) Uani 1 1 d . . .
H11B H 0.2754 0.4725 0.2530 0.049 Uiso 1 1 calc R . .
C12B C 0.2787(3) 0.5262(2) 0.1255(4) 0.0426(13) Uani 1 1 d . . .
H12B H 0.2725 0.5619 0.1633 0.051 Uiso 1 1 calc R . .
C9B C 0.2987(2) 0.4218(2) 0.0167(4) 0.0368(11) Uani 1 1 d . . .
H9B H 0.3062 0.3862 -0.0207 0.044 Uiso 1 1 calc R . .
C3B C 0.3069(3) 0.5934(2) -0.1397(4) 0.0398(12) Uani 1 1 d . . .
H3B H 0.3334 0.5646 -0.1668 0.048 Uiso 1 1 calc R . .
OW1 O 0.3801(3) 0.3941(4) 0.3917(5) 0.0463(19) Uani 0.50 1 d P A -21
O1C O 0.1014(4) 0.0875(4) 0.3863(6) 0.121(3) Uiso 1 1 d . . .
O1E O 0.8874(4) 0.0169(4) 0.2774(7) 0.136(3) Uiso 1 1 d D . .
C2C C 0.0529(6) 0.1145(6) 0.3460(10) 0.119(4) Uiso 1 1 d . . .
OW2 O 0.121(2) 0.409(2) 0.159(3) 0.079(12) Uiso 0.13 1 d P . .
O1D O 0.1176(7) 0.5597(7) -0.1960(12) 0.113(5) Uiso 0.50 1 d P . .
C2D C 0.1104(10) 0.5544(10) -0.0695(18) 0.105(7) Uiso 0.50 1 d P . .
C3 C 0.9205(5) 0.0501(5) 0.2040(9) 0.111(4) Uiso 1 1 d D . .
OW3 O 1.0000 0.0000 0.1608(15) 0.113(6) Uiso 0.50 2 d SP . .

loop_
_atom_site_aniso_label
_atom_site_aniso_U_11
_atom_site_aniso_U_22
_atom_site_aniso_U_33
_atom_site_aniso_U_23
_atom_site_aniso_U_13
_atom_site_aniso_U_12
Co1 0.0250(3) 0.0280(3) 0.0216(3) -0.0003(2) 0.0002(2) -0.0015(2)
O15B 0.0422(19) 0.0254(15) 0.0289(15) -0.0010(12) 0.0036(13) -0.0054(14)
O14A 0.0259(16) 0.051(2) 0.0283(15) -0.0028(14) 0.0018(12) 0.0023(15)
O15A 0.0324(17) 0.055(2) 0.0290(15) 0.0056(17) 0.0044(15) 0.0046(14)
C13A 0.030(2) 0.034(2) 0.027(2) -0.0058(18) 0.0006(17) -0.0033(19)
N1A 0.0247(18) 0.037(2) 0.0263(17) 0.0021(15) 0.0026(14) 0.0007(16)
O14B 0.052(2) 0.0333(18) 0.0263(15) -0.0001(12) 0.0069(14) 0.0033(16)
C10A 0.026(2) 0.039(3) 0.030(2) -0.0037(18) -0.0009(17) -0.0020(19)
N1B 0.033(2) 0.0278(18) 0.0256(17) -0.0016(14) -0.0015(15) -0.0008(16)
C10B 0.036(3) 0.032(2) 0.028(2) 0.0024(18) -0.0011(18) 0.0018(19)
C7A 0.029(2) 0.042(3) 0.030(2) 0.0005(19) 0.0030(17) -0.002(2)
C9A 0.032(2) 0.054(3) 0.032(2) 0.005(3) 0.004(2) 0.002(2)
C13B 0.033(2) 0.029(2) 0.026(2) 0.0019(17) -0.0010(18) 0.0005(19)
C7B 0.051(3) 0.028(2) 0.030(2) 0.0018(18) -0.002(2) 0.003(2)
C4B 0.048(3) 0.026(2) 0.027(2) -0.0001(17) -0.001(2) 0.003(2)
C3A 0.027(2) 0.042(3) 0.029(2) 0.0017(19) 0.0023(17) -0.003(2)
C4A 0.029(2) 0.047(3) 0.026(2) 0.0007(18) 0.0001(16) 0.000(2)
C5B 0.045(3) 0.032(2) 0.027(2) -0.0005(18) 0.005(2) 0.003(2)
C8A 0.032(2) 0.061(4) 0.029(2) 0.009(2) 0.0013(18) 0.003(2)
C8B 0.063(4) 0.032(3) 0.024(2) -0.0017(18) 0.005(2) 0.003(2)
C2B 0.044(3) 0.034(2) 0.026(2) 0.0026(18) 0.005(2) 0.002(2)
C6A 0.027(2) 0.044(3) 0.027(2) 0.0015(19) -0.0028(17) 0.000(2)
C11A 0.033(3) 0.044(3) 0.035(2) 0.009(2) 0.003(2) 0.005(2)
C6B 0.040(3) 0.029(2) 0.028(2) -0.0010(17) 0.0051(19) 0.003(2)
C2A 0.031(2) 0.072(4) 0.026(2) 0.002(2) 0.0008(18) -0.004(2)
C25 0.028(2) 0.081(4) 0.027(2) 0.002(2) -0.0021(18) -0.006(3)
C12A 0.028(2) 0.051(3) 0.037(2) 0.009(2) 0.002(2) 0.005(2)
C11B 0.069(4) 0.030(2) 0.024(2) 0.0006(17) 0.000(2) 0.000(2)
C12B 0.068(4) 0.028(2) 0.031(2) -0.0039(19) 0.004(2) 0.002(2)
C9B 0.053(3) 0.028(2) 0.029(2) -0.0028(17) 0.003(2) 0.004(2)
C3B 0.054(3) 0.033(3) 0.033(2) 0.0021(19) 0.009(2) 0.013(2)
OW1 0.039(4) 0.065(5) 0.036(3) 0.008(3) -0.013(3) -0.018(4)

loop_
_atom_type_symbol
_atom_type_description
_atom_type_scat_dispersion_real
_atom_type_scat_dispersion_imag
_atom_type_scat_source
C C 0.0033 0.0016 'International Tables Vol C Tables 4.2.6.8 and 6.1.1.4'
H H 0.0000 0.0000 'International Tables Vol C Tables 4.2.6.8 and 6.1.1.4'
N N 0.0061 0.0033 'International Tables Vol C Tables 4.2.6.8 and 6.1.1.4'
O O 0.0106 0.0060 'International Tables Vol C Tables 4.2.6.8 and 6.1.1.4'
Co Co 0.3494 0.9721 'International Tables Vol C Tables 4.2.6.8 and 6.1.1.4'

loop_
_geom_angle_atom_site_label_1
_geom_angle_atom_site_label_2
_geom_angle_atom_site_label_3
_geom_angle
_geom_angle_site_symmetry_1
_geom_angle_site_symmetry_3
O15B Co1 O14A 150.56(15) . .
O15B Co1 N1A 102.79(15) . 5_556
O14A Co1 N1A 96.06(14) . 5_556
O15B Co1 N1B 98.06(13) . 6_545
O14A Co1 N1B 100.53(15) . 6_545
N1A Co1 N1B 100.46(16) 5_556 6_545
O15B Co1 O15A 95.67(13) . .
O14A Co1 O15A 60.79(12) . .
N1A Co1 O15A 155.13(14) 5_556 .
N1B Co1 O15A 93.20(15) 6_545 .
O15B Co1 O14B 60.37(12) . .
O14A Co1 O14B 97.72(13) . .
N1A Co1 O14B 89.81(15) 5_556 .
N1B Co1 O14B 157.92(13) 6_545 .
O15A Co1 O14B 84.93(14) . .
O15B Co1 C13A 123.64(15) . .
O14A Co1 C13A 30.76(14) . .
N1A Co1 C13A 126.18(15) 5_556 .
N1B Co1 C13A 98.49(15) 6_545 .
O15A Co1 C13A 30.04(13) . .
O14B Co1 C13A 90.87(14) . .
O15B Co1 C13B 30.11(13) . .
O14A Co1 C13B 124.60(15) . .
N1A Co1 C13B 99.68(16) 5_556 .
N1B Co1 C13B 127.63(15) 6_545 .
O15A Co1 C13B 87.96(14) . .
O14B Co1 C13B 30.44(13) . .
C13A Co1 C13B 107.28(16) . .
C13B O15B Co1 95.4(3) . .
C13A O14A Co1 93.9(3) . .
C13A O15A Co1 84.3(3) . .
O15A C13A O14A 121.0(4) . .
O15A C13A C10A 120.2(4) . .
O14A C13A C10A 118.8(4) . .
O15A C13A Co1 65.6(2) . .
O14A C13A Co1 55.4(2) . .
C10A C13A Co1 173.9(3) . .
C6A N1A C2A 117.1(4) . .
C6A N1A Co1 118.8(3) . 5_456
C2A N1A Co1 123.6(3) . 5_456
C13B O14B Co1 83.4(3) . .
C11A C10A C9A 120.0(4) . .
C11A C10A C13A 120.8(4) . .
C9A C10A C13A 119.2(4) . .
C2B N1B C6B 117.1(4) . .
C2B N1B Co1 122.5(3) . 6
C6B N1B Co1 120.4(3) . 6
C9B C10B C11B 118.9(4) . .
C9B C10B C13B 120.0(4) . .
C11B C10B C13B 121.0(4) . .
C12A C7A C8A 118.8(5) . .
C12A C7A C3A 120.5(5) . .
C8A C7A C3A 120.6(4) . .
C8A C9A C10A 119.4(5) . .
O15B C13B O14B 120.1(4) . .
O15B C13B C10B 119.4(4) . .
O14B C13B C10B 120.4(4) . .
O15B C13B Co1 54.4(2) . .
O14B C13B Co1 66.2(3) . .
C10B C13B Co1 168.0(3) . .
C12B C7B C8B 117.9(4) . .
C12B C7B C4B 120.5(4) . .
C8B C7B C4B 121.5(4) . .
C5B C4B C3B 117.5(4) . .
C5B C4B C7B 121.5(4) . .
C3B C4B C7B 121.1(4) . .
C4A C3A C25 117.3(4) . .
C4A C3A C7A 120.9(4) . .
C25 C3A C7A 121.8(4) . .
C3A C4A C6A 119.6(4) . .
C6B C5B C4B 119.4(4) . .
C9A C8A C7A 120.8(5) . .
C9B C8B C7B 121.5(4) . .
N1B C2B C3B 123.3(4) . .
N1A C6A C4A 123.1(4) . .
C10A C11A C12A 120.1(4) . .
N1B C6B C5B 123.4(4) . .
N1A C2A C25 123.2(4) . .
C2A C25 C3A 119.6(5) . .
C7A C12A C11A 120.8(5) . .
C12B C11B C10B 120.8(4) . .
C11B C12B C7B 120.4(5) . .
C8B C9B C10B 120.4(4) . .
C2B C3B C4B 119.4(5) . .

loop_
_geom_bond_atom_site_label_1
_geom_bond_atom_site_label_2
_geom_bond_distance
_geom_bond_site_symmetry_2
Co1 O15B 2.042(3) .
Co1 O14A 2.052(3) .
Co1 N1A 2.063(4) 5_556
Co1 N1B 2.070(4) 6_545
Co1 O15A 2.278(3) .
Co1 O14B 2.301(4) .
Co1 C13A 2.489(5) .
Co1 C13B 2.499(5) .
O15B C13B 1.259(6) .
O14A C13A 1.276(6) .
O15A C13A 1.252(6) .
C13A C10A 1.507(6) .
N1A C6A 1.338(6) .
N1A C2A 1.345(6) .
N1A Co1 2.063(4) 5_456
O14B C13B 1.275(5) .
C10A C11A 1.374(7) .
C10A C9A 1.398(7) .
N1B C2B 1.335(6) .
N1B C6B 1.353(6) .
N1B Co1 2.070(4) 6
C10B C9B 1.389(6) .
C10B C11B 1.399(7) .
C10B C13B 1.483(6) .
C7A C12A 1.384(7) .
C7A C8A 1.390(7) .
C7A C3A 1.488(6) .
C9A C8A 1.383(7) .
C7B C12B 1.400(6) .
C7B C8B 1.406(7) .
C7B C4B 1.493(6) .
C4B C5B 1.384(7) .
C4B C3B 1.400(7) .
C3A C4A 1.382(7) .
C3A C25 1.398(6) .
C4A C6A 1.390(7) .
C5B C6B 1.373(7) .
C8B C9B 1.369(7) .
C2B C3B 1.374(7) .
C11A C12A 1.384(7) .
C2A C25 1.377(7) .
C11B C12B 1.382(7) .
O1C C2C 1.358(14) .
O1E C3 1.413(7) .
O1D C2D 1.62(3) .
